data_7109135
loop_
_publ_author_name
'Silvia Vila-Gisbert'
'Antonio Urbano'
'M. Carmen Carreno'

_publ_section_title
;
 Model studies towards the challenging angularly-oxygenated core of
 several angucyclinones from an oxidative dearomatization strategy
;
_journal_name_full Chem.Commun.
_journal_page_first 3561
_journal_paper_doi 10.1039/c3cc41221k
_journal_volume 49
_journal_year 2013
_chemical_formula_sum 'C16 H20 O6'
_chemical_formula_weight 308.32
_chemical_name_common SVG453
_space_group_crystal_system monoclinic
_space_group_IT_number 14
_space_group_name_Hall '-P 2ybc'
_space_group_name_H-M_alt 'P 1 21/c 1'
_symmetry_space_group_name_Hall '-P 2ybc'
_symmetry_space_group_name_H-M 'P 1 21/c 1'
_atom_sites_solution_hydrogens geom
_atom_sites_solution_primary direct
_atom_sites_solution_secondary difmap
_cell_angle_alpha 90
_cell_angle_beta 115.270(2)
_cell_angle_gamma 90
_cell_formula_units_Z 4
_cell_length_a 11.5674(5)
_cell_length_b 12.7922(6)
_cell_length_c 10.8484(4)
_cell_measurement_reflns_used 3602
_cell_measurement_temperature 296.(2)
_cell_measurement_theta_max 21.4984
_cell_measurement_theta_min 2.5152
_cell_volume 1451.65(11)
_computing_cell_refinement 'SAINT V7.68A (Bruker AXS, 2009)'
_computing_data_collection 'Bruker Instrument Service v2010.9.0.0'
_computing_data_reduction 'SAINT V7.68A (Bruker AXS, 2009)'
_computing_structure_refinement 'SHELXL-97 (Sheldrick, 2008)'
_computing_structure_solution 'SHELXS-97 (Sheldrick, 2008)'
_diffrn_ambient_temperature 296.(2)
_diffrn_detector_area_resol_mean 8.3333
_diffrn_measured_fraction_theta_full 0.996
_diffrn_measured_fraction_theta_max 0.996
_diffrn_radiation_wavelength 0.71073
_diffrn_reflns_av_R_equivalents 0.0577
_diffrn_reflns_av_sigmaI/netI 0.0337
_diffrn_reflns_limit_h_max 13
_diffrn_reflns_limit_h_min -13
_diffrn_reflns_limit_k_max 15
_diffrn_reflns_limit_k_min -15
_diffrn_reflns_limit_l_max 12
_diffrn_reflns_limit_l_min -12
_diffrn_reflns_number 24773
_diffrn_reflns_theta_full 25.02
_diffrn_reflns_theta_max 25.02
_diffrn_reflns_theta_min 1.95
_exptl_absorpt_coefficient_mu 0.108
_exptl_absorpt_correction_T_max 0.98
_exptl_absorpt_correction_T_min 0.89
_exptl_absorpt_correction_type multi-scan
_exptl_absorpt_process_details sadabs
_exptl_crystal_colour yellow
_exptl_crystal_density_diffrn 1.411
_exptl_crystal_density_method 'not measured'
_exptl_crystal_description prismatic
_exptl_crystal_F_000 656
_exptl_crystal_size_max 0.220
_exptl_crystal_size_mid 0.200
_exptl_crystal_size_min 0.180
_refine_diff_density_max 0.228
_refine_diff_density_min -0.196
_refine_ls_extinction_method none
_refine_ls_goodness_of_fit_ref 1.074
_refine_ls_hydrogen_treatment refxyz
_refine_ls_matrix_type full
_refine_ls_number_parameters 204
_refine_ls_number_reflns 2556
_refine_ls_number_restraints 0
_refine_ls_restrained_S_all 1.074
_refine_ls_R_factor_all 0.0771
_refine_ls_R_factor_gt 0.0425
_refine_ls_shift/su_max 0.000
_refine_ls_shift/su_mean 0.000
_refine_ls_structure_factor_coef Fsqd
_refine_ls_weighting_details 'calc w=1/[\s^2^(Fo^2^)+(0.1000P)^2^+0.0000P] where P=(Fo^2^+2Fc^2^)/3'
_refine_ls_weighting_scheme calc
_refine_ls_wR_factor_gt 0.1281
_refine_ls_wR_factor_ref 0.1616
_reflns_number_gt 1690
_reflns_number_total 2556
_reflns_threshold_expression >2sigma(I)
_cod_data_source_file c3cc41221k.txt
_cod_data_source_block III
_cod_database_code 7109135

loop_
_space_group_symop_operation_xyz
'x, y, z'
'-x, y+1/2, -z+1/2'
'-x, -y, -z'
'x, -y-1/2, z-1/2'

loop_
_atom_site_type_symbol
_atom_site_label
_atom_site_fract_x
_atom_site_fract_y
_atom_site_fract_z
_atom_site_U_iso_or_equiv
_atom_site_adp_type
_atom_site_calc_flag
_atom_site_refinement_flags
_atom_site_occupancy
O O1 0.16617(17) 0.90358(12) 0.96121(15) 0.0473(5) Uani d . 1
H H1 0.1891 0.9505 1.0181 0.071 Uiso calc R 1
O O2 0.20777(16) 0.76594(12) 0.79743(15) 0.0481(5) Uani d . 1
H H2 0.2116 0.7512 0.8726 0.072 Uiso calc R 1
O O6 0.27852(18) 1.08901(14) 1.03787(17) 0.0583(5) Uani d . 1
O O3 0.08163(18) 0.79775(14) 0.50634(16) 0.0611(5) Uani d . 1
H H3 0.1239 0.7441 0.5329 0.092 Uiso calc R 1
O O5 0.46723(18) 1.02821(16) 0.6536(2) 0.0713(6) Uani d . 1
C C1 0.0423(2) 1.02606(17) 0.7793(3) 0.0460(6) Uani d . 1
H H1A 0.0621 1.081 0.8469 0.055 Uiso calc R 1
H H1B 0.0394 1.0575 0.6966 0.055 Uiso calc R 1
C C2 -0.0889(2) 0.9821(2) 0.7496(3) 0.0629(8) Uani d . 1
H H2A -0.0902 0.9578 0.8337 0.075 Uiso calc R 1
H H2B -0.1526 1.0367 0.7122 0.075 Uiso calc R 1
C C16 0.3254(3) 1.1724(2) 1.1340(3) 0.0689(8) Uani d . 1
H H16A 0.4127 1.1588 1.1958 0.103 Uiso calc R 1
H H16B 0.2746 1.1777 1.1842 0.103 Uiso calc R 1
H H16C 0.3206 1.2368 1.0866 0.103 Uiso calc R 1
C C4 -0.0195(2) 0.80886(19) 0.7043(2) 0.0485(6) Uani d . 1
H H4A -0.0406 0.7532 0.6375 0.058 Uiso calc R 1
H H4B -0.0206 0.7795 0.7862 0.058 Uiso calc R 1
C C6 0.1306(2) 0.87500(17) 0.6073(2) 0.0418(6) Uani d . 1
H H6 0.0821 0.9393 0.57 0.05 Uiso calc R 1
C C11 0.4337(2) 1.1336(2) 0.9506(3) 0.0531(7) Uani d . 1
H H11 0.4715 1.1828 1.0194 0.064 Uiso calc R 1
O O4 0.32853(19) 0.84984(14) 0.5961(2) 0.0671(6) Uani d . 1
C C13 0.2729(2) 1.00029(17) 0.8437(2) 0.0356(5) Uani d . 1
C C9 0.4284(2) 1.0449(2) 0.7541(2) 0.0476(6) Uani d . 1
C C3 -0.1215(2) 0.8927(2) 0.6495(3) 0.0561(7) Uani d . 1
H H3A -0.1273 0.918 0.5628 0.067 Uiso calc R 1
H H3B -0.2038 0.8634 0.6347 0.067 Uiso calc R 1
C C7 0.2699(2) 0.89907(18) 0.6467(2) 0.0438(6) Uani d . 1
C C14 0.1509(2) 0.94477(16) 0.8313(2) 0.0345(5) Uani d . 1
C C8 0.3255(2) 0.98299(17) 0.7498(2) 0.0388(6) Uani d . 1
C C12 0.3306(2) 1.07620(18) 0.9453(2) 0.0438(6) Uani d . 1
C C5 0.1163(2) 0.84812(16) 0.7377(2) 0.0378(6) Uani d . 1
C C10 0.4813(2) 1.1187(2) 0.8545(3) 0.0540(7) Uani d . 1
H H10 0.5496 1.159 0.858 0.065 Uiso calc R 1
C C15 0.5726(3) 1.0884(3) 0.6571(3) 0.0789(10) Uani d . 1
H H15A 0.5527 1.1614 0.6544 0.118 Uiso calc R 1
H H15B 0.5887 1.0709 0.5797 0.118 Uiso calc R 1
H H15C 0.6472 1.0732 0.7394 0.118 Uiso calc R 1

loop_
_atom_site_aniso_label
_atom_site_aniso_U_11
_atom_site_aniso_U_22
_atom_site_aniso_U_33
_atom_site_aniso_U_12
_atom_site_aniso_U_13
_atom_site_aniso_U_23
O1 0.0654(12) 0.0456(10) 0.0352(8) -0.0112(8) 0.0256(8) -0.0018(7)
O2 0.0690(12) 0.0341(9) 0.0424(9) 0.0149(8) 0.0250(9) 0.0092(7)
O6 0.0743(13) 0.0579(11) 0.0530(10) -0.0233(9) 0.0371(10) -0.0237(9)
O3 0.0841(14) 0.0549(11) 0.0399(9) -0.0035(10) 0.0223(9) -0.0102(9)
O5 0.0627(13) 0.0978(16) 0.0730(13) -0.0138(11) 0.0477(11) 0.0021(12)
C1 0.0456(15) 0.0366(13) 0.0586(15) 0.0018(11) 0.0248(12) -0.0055(11)
C2 0.0458(16) 0.0620(18) 0.084(2) 0.0022(14) 0.0310(15) -0.0045(15)
C16 0.088(2) 0.0620(18) 0.0592(17) -0.0189(16) 0.0341(16) -0.0273(15)
C4 0.0598(16) 0.0419(14) 0.0425(13) -0.0126(12) 0.0207(12) -0.0011(11)
C6 0.0589(16) 0.0323(12) 0.0351(12) 0.0052(11) 0.0211(11) -0.0007(10)
C11 0.0497(16) 0.0482(15) 0.0547(15) -0.0108(12) 0.0158(13) -0.0058(12)
O4 0.0811(14) 0.0643(12) 0.0770(13) 0.0084(10) 0.0540(12) -0.0103(10)
C13 0.0366(12) 0.0321(12) 0.0370(11) 0.0017(10) 0.0147(10) 0.0039(10)
C9 0.0416(14) 0.0546(15) 0.0504(14) 0.0029(12) 0.0233(12) 0.0109(13)
C3 0.0437(15) 0.0616(17) 0.0589(16) -0.0069(13) 0.0179(13) 0.0059(14)
C7 0.0589(16) 0.0417(13) 0.0391(12) 0.0086(12) 0.0290(12) 0.0080(11)
C14 0.0407(13) 0.0323(11) 0.0333(11) -0.0024(10) 0.0183(10) 0.0004(10)
C8 0.0386(13) 0.0395(13) 0.0404(12) 0.0050(10) 0.0189(11) 0.0069(10)
C12 0.0471(15) 0.0419(14) 0.0426(13) -0.0042(11) 0.0193(11) -0.0023(11)
C5 0.0493(14) 0.0276(12) 0.0354(11) 0.0021(10) 0.0169(11) 0.0026(9)
C10 0.0414(15) 0.0546(16) 0.0644(16) -0.0086(13) 0.0210(13) 0.0104(14)
C15 0.0621(19) 0.098(2) 0.099(2) -0.0028(18) 0.0550(19) 0.022(2)

loop_
_atom_type_symbol
_atom_type_description
_atom_type_scat_dispersion_real
_atom_type_scat_dispersion_imag
_atom_type_scat_source
C C 0.0033 0.0016 'International Tables Vol C Tables 4.2.6.8 and 6.1.1.4'
H H 0.0000 0.0000 'International Tables Vol C Tables 4.2.6.8 and 6.1.1.4'
O O 0.0106 0.0060 'International Tables Vol C Tables 4.2.6.8 and 6.1.1.4'

loop_
_geom_angle_atom_site_label_1
_geom_angle_atom_site_label_2
_geom_angle_atom_site_label_3
_geom_angle
C14 O1 H1 109.5
C5 O2 H2 109.5
C12 O6 C16 118.10(19)
C6 O3 H3 109.5
C9 O5 C15 117.6(2)
C2 C1 C14 114.4(2)
C2 C1 H1A 108.7
C14 C1 H1A 108.7
C2 C1 H1B 108.7
C14 C1 H1B 108.7
H1A C1 H1B 107.6
C3 C2 C1 110.7(2)
C3 C2 H2A 109.5
C1 C2 H2A 109.5
C3 C2 H2B 109.5
C1 C2 H2B 109.5
H2A C2 H2B 108.1
O6 C16 H16A 109.5
O6 C16 H16B 109.5
H16A C16 H16B 109.5
O6 C16 H16C 109.5
H16A C16 H16C 109.5
H16B C16 H16C 109.5
C3 C4 C5 114.03(19)
C3 C4 H4A 108.7
C5 C4 H4A 108.7
C3 C4 H4B 108.7
C5 C4 H4B 108.7
H4A C4 H4B 107.6
O3 C6 C7 113.04(18)
O3 C6 C5 113.31(18)
C7 C6 C5 107.87(18)
O3 C6 H6 107.4
C7 C6 H6 107.4
C5 C6 H6 107.4
C12 C11 C10 120.6(2)
C12 C11 H11 119.7
C10 C11 H11 119.7
C12 C13 C8 118.0(2)
C12 C13 C14 120.01(18)
C8 C13 C14 121.89(19)
O5 C9 C10 123.8(2)
O5 C9 C8 116.5(2)
C10 C9 C8 119.7(2)
C2 C3 C4 109.9(2)
C2 C3 H3A 109.7
C4 C3 H3A 109.7
C2 C3 H3B 109.7
C4 C3 H3B 109.7
H3A C3 H3B 108.2
O4 C7 C8 124.7(2)
O4 C7 C6 120.0(2)
C8 C7 C6 115.28(18)
O1 C14 C13 111.04(17)
O1 C14 C5 103.86(16)
C13 C14 C5 113.63(17)
O1 C14 C1 110.14(17)
C13 C14 C1 107.21(17)
C5 C14 C1 111.00(18)
C13 C8 C9 120.3(2)
C13 C8 C7 118.48(19)
C9 C8 C7 121.19(19)
C11 C12 O6 122.8(2)
C11 C12 C13 120.9(2)
O6 C12 C13 116.28(19)
O2 C5 C6 103.38(17)
O2 C5 C4 110.45(18)
C6 C5 C4 110.98(18)
O2 C5 C14 110.86(17)
C6 C5 C14 109.15(17)
C4 C5 C14 111.71(18)
C9 C10 C11 120.5(2)
C9 C10 H10 119.8
C11 C10 H10 119.8
O5 C15 H15A 109.5
O5 C15 H15B 109.5
H15A C15 H15B 109.5
O5 C15 H15C 109.5
H15A C15 H15C 109.5
H15B C15 H15C 109.5

loop_
_geom_bond_atom_site_label_1
_geom_bond_atom_site_label_2
_geom_bond_distance
O1 C14 1.444(2)
O1 H1 0.82
O2 C5 1.435(3)
O2 H2 0.82
O6 C12 1.384(3)
O6 C16 1.427(3)
O3 C6 1.402(3)
O3 H3 0.82
O5 C9 1.362(3)
O5 C15 1.428(3)
C1 C2 1.519(3)
C1 C14 1.541(3)
C1 H1A 0.97
C1 H1B 0.97
C2 C3 1.510(4)
C2 H2A 0.97
C2 H2B 0.97
C16 H16A 0.96
C16 H16B 0.96
C16 H16C 0.96
C4 C3 1.515(4)
C4 C5 1.538(3)
C4 H4A 0.97
C4 H4B 0.97
C6 C7 1.511(3)
C6 C5 1.533(3)
C6 H6 0.98
C11 C12 1.381(3)
C11 C10 1.384(4)
C11 H11 0.93
O4 C7 1.215(3)
C13 C12 1.405(3)
C13 C8 1.409(3)
C13 C14 1.533(3)
C9 C10 1.373(4)
C9 C8 1.414(3)
C3 H3A 0.97
C3 H3B 0.97
C7 C8 1.484(3)
C14 C5 1.540(3)
C10 H10 0.93
C15 H15A 0.96
C15 H15B 0.96
C15 H15C 0.96
